data_4020224
loop_
_publ_author_name
'Yolanda Arroyo'
'\'Angela Meana'
'J. F\'elix Rodr\'iguez'
'Mercedes Santos'
'M. Ascensi\'on Sanz-Tejedor'
'Jos\'e. L. Garc\'ia Ruano'

_journal_name_full 'Journal of Organic Chemistry'
_journal_page_first 3914
_journal_page_last 3920
_journal_paper_doi 10.1021/jo050129x
_journal_volume 70
_journal_year 2005
_chemical_formula_sum 'C33 H20 N O S3'
_chemical_formula_weight 542.68
_space_group_IT_number 19
_symmetry_cell_setting orthorhombic
_symmetry_space_group_name_Hall 'P 2ac 2ab'
_symmetry_space_group_name_H-M 'P 21 21 21'
_cell_angle_alpha 90.00
_cell_angle_beta 90.00
_cell_angle_gamma 90.00
_cell_formula_units_Z 8
_cell_length_a 8.266(3)
_cell_length_b 11.948(4)
_cell_length_c 27.816(10)
_cell_measurement_temperature 296(2)
_cell_volume 2747.3(17)
_diffrn_ambient_temperature 296(2)
_exptl_crystal_density_diffrn 2.624
_cod_depositor_comments
;
The following automatic conversions were performed:
'_symmetry_cell_setting' value 'Orthorhombic' changed to 'orthorhombic'
according to '/home/saulius/struct/CIF-dictionaries/cif_core.dic'
dictionary named 'cif_core.dic' version 2.4.1 from 2010-06-29.

Automatic conversion script
Id: cif_fix_enum 1527 2010-12-29 10:47:43Z saulius 
;
_cod_database_code 4020224

loop_
_symmetry_equiv_pos_as_xyz
'x, y, z'
'-x+1/2, -y, z+1/2'
'-x, y+1/2, -z+1/2'
'x+1/2, -y+1/2, -z'

loop_
_atom_site_label
_atom_site_type_symbol
_atom_site_fract_x
_atom_site_fract_y
_atom_site_fract_z
_atom_site_U_iso_or_equiv
_atom_site_adp_type
_atom_site_occupancy
_atom_site_symmetry_multiplicity
_atom_site_calc_flag
_atom_site_refinement_flags
_atom_site_disorder_assembly
_atom_site_disorder_group
S1 S -0.00345(11) 0.69054(7) 0.20663(3) 0.0546(3) Uani 1 1 d . . .
S2 S -0.07668(14) 1.04273(10) 0.11671(4) 0.0719(3) Uani 1 1 d . . .
S3 S 0.48391(13) 0.81277(10) 0.12837(4) 0.0786(4) Uani 1 1 d . . .
O1 O -0.0628(3) 0.7154(2) 0.15705(10) 0.0674(8) Uani 1 1 d . . .
O2 O 0.0008(5) 1.1243(3) 0.14948(10) 0.1001(11) Uani 1 1 d . . .
N1 N 0.0253(4) 0.9254(3) 0.11454(12) 0.0598(9) Uani 1 1 d . . .
H1A H -0.019(5) 0.876(3) 0.1290(14) 0.072 Uiso 1 1 d . . .
C1 C 0.1382(4) 0.7970(3) 0.22461(12) 0.0451(8) Uani 1 1 d . . .
C2 C 0.1277(5) 0.8211(3) 0.27343(13) 0.0586(10) Uani 1 1 d . . .
H2 H 0.0593 0.7796 0.2931 0.070 Uiso 1 1 calc R . .
C3 C 0.2190(5) 0.9070(4) 0.29257(15) 0.0654(11) Uani 1 1 d . . .
H3 H 0.2149 0.9226 0.3253 0.079 Uiso 1 1 calc R . .
C4 C 0.3158(5) 0.9692(4) 0.26279(16) 0.0659(11) Uani 1 1 d . . .
H4 H 0.3733 1.0297 0.2751 0.079 Uiso 1 1 calc R . .
C5 C 0.3282(5) 0.9426(3) 0.21499(14) 0.0575(10) Uani 1 1 d . . .
H5 H 0.3975 0.9846 0.1958 0.069 Uiso 1 1 calc R . .
C6 C 0.2419(4) 0.8560(3) 0.19413(12) 0.0437(8) Uani 1 1 d . . .
C7 C 0.2681(4) 0.8289(3) 0.14139(12) 0.0502(9) Uani 1 1 d . . .
H7 H 0.2135 0.7580 0.1342 0.060 Uiso 1 1 calc R . .
C8 C 0.2005(4) 0.9200(3) 0.10736(12) 0.0510(9) Uani 1 1 d . . .
H8 H 0.2465 0.9921 0.1172 0.061 Uiso 1 1 calc R . .
C10 C 0.5225(6) 0.6893(5) 0.1578(2) 0.1093(18) Uani 1 1 d . . .
H10A H 0.4734 0.6911 0.1890 0.164 Uiso 1 1 calc R . .
H10B H 0.6373 0.6796 0.1611 0.164 Uiso 1 1 calc R . .
H10C H 0.4785 0.6281 0.1396 0.164 Uiso 1 1 calc R . .
C11 C 0.1236(4) 0.5698(3) 0.20266(13) 0.0479(8) Uani 1 1 d . . .
C12 C 0.1839(5) 0.5238(3) 0.24456(13) 0.0569(10) Uani 1 1 d . . .
H12 H 0.1699 0.5603 0.2738 0.068 Uiso 1 1 calc R . .
C13 C 0.2654(5) 0.4225(3) 0.24250(15) 0.0639(11) Uani 1 1 d . . .
H13 H 0.3068 0.3919 0.2707 0.077 Uiso 1 1 calc R . .
C14 C 0.2863(5) 0.3670(3) 0.20027(17) 0.0618(11) Uani 1 1 d . . .
C15 C 0.2267(5) 0.4140(3) 0.15860(16) 0.0677(11) Uani 1 1 d . . .
H15 H 0.2420 0.3771 0.1295 0.081 Uiso 1 1 calc R . .
C16 C 0.1441(5) 0.5156(3) 0.15916(14) 0.0594(10) Uani 1 1 d . . .
H16 H 0.1036 0.5463 0.1309 0.071 Uiso 1 1 calc R . .
C17 C 0.3673(7) 0.2522(3) 0.19891(19) 0.0895(15) Uani 1 1 d . . .
H17A H 0.3279 0.2109 0.1717 0.134 Uiso 1 1 calc R . .
H17B H 0.3425 0.2122 0.2279 0.134 Uiso 1 1 calc R . .
H17C H 0.4823 0.2614 0.1962 0.134 Uiso 1 1 calc R . .
C31 C 0.2442(5) 0.9011(3) 0.05545(13) 0.0567(10) Uani 1 1 d . . .
C32 C 0.1805(6) 0.8108(4) 0.03058(16) 0.0785(12) Uani 1 1 d . . .
H32 H 0.1127 0.7607 0.0464 0.094 Uiso 1 1 calc R . .
C33 C 0.2164(8) 0.7945(5) -0.01718(19) 0.105(2) Uani 1 1 d . . .
H33 H 0.1712 0.7343 -0.0336 0.126 Uiso 1 1 calc R . .
C34 C 0.3166(9) 0.8650(7) -0.0404(2) 0.123(3) Uani 1 1 d . . .
H34 H 0.3406 0.8530 -0.0727 0.147 Uiso 1 1 calc R . .
C35 C 0.3828(8) 0.9537(6) -0.0170(2) 0.112(2) Uani 1 1 d . . .
H35 H 0.4524 1.0019 -0.0332 0.134 Uiso 1 1 calc R . .
C36 C 0.3464(6) 0.9727(4) 0.03139(15) 0.0785(13) Uani 1 1 d . . .
H36 H 0.3913 1.0337 0.0473 0.094 Uiso 1 1 calc R . .
C41 C -0.0300(5) 1.0934(3) 0.05750(13) 0.0595(10) Uani 1 1 d . . .
C42 C -0.0766(5) 1.0342(4) 0.01773(14) 0.0654(11) Uani 1 1 d . . .
H42 H -0.1363 0.9687 0.0209 0.079 Uiso 1 1 calc R . .
C43 C -0.0334(6) 1.0733(4) -0.02733(15) 0.0829(14) Uani 1 1 d . . .
H43 H -0.0644 1.0326 -0.0543 0.099 Uiso 1 1 calc R . .
C44 C 0.0524(6) 1.1690(5) -0.03353(17) 0.0915(15) Uani 1 1 d . . .
C45 C 0.0965(8) 1.2290(5) 0.00683(19) 0.0961(16) Uani 1 1 d . . .
H45 H 0.1554 1.2948 0.0034 0.115 Uiso 1 1 calc R . .
C46 C 0.0540(6) 1.1923(4) 0.05220(16) 0.0781(13) Uani 1 1 d . . .
H46 H 0.0820 1.2342 0.0791 0.094 Uiso 1 1 calc R . .
C47 C 0.1067(9) 1.2079(7) -0.08278(19) 0.155(3) Uani 1 1 d . . .
H47A H 0.2215 1.2202 -0.0825 0.233 Uiso 1 1 calc R . .
H47B H 0.0524 1.2764 -0.0908 0.233 Uiso 1 1 calc R . .
H47C H 0.0806 1.1518 -0.1062 0.233 Uiso 1 1 calc R . .

loop_
_atom_site_aniso_label
_atom_site_aniso_U_11
_atom_site_aniso_U_22
_atom_site_aniso_U_33
_atom_site_aniso_U_23
_atom_site_aniso_U_13
_atom_site_aniso_U_12
S1 0.0444(5) 0.0540(5) 0.0653(6) 0.0069(5) 0.0030(5) -0.0023(5)
S2 0.0828(7) 0.0757(7) 0.0571(6) 0.0098(5) 0.0170(6) 0.0312(6)
S3 0.0565(6) 0.0859(8) 0.0933(8) 0.0096(6) 0.0219(6) 0.0140(7)
O1 0.0590(16) 0.0657(17) 0.0774(18) 0.0124(14) -0.0250(14) -0.0061(14)
O2 0.161(3) 0.087(2) 0.0527(17) -0.0206(15) 0.005(2) 0.031(2)
N1 0.058(2) 0.060(2) 0.0613(19) 0.0172(16) 0.0127(17) 0.0090(16)
C1 0.0431(18) 0.0437(19) 0.048(2) 0.0030(16) 0.0002(16) 0.0123(18)
C2 0.057(2) 0.064(2) 0.054(2) 0.006(2) 0.0050(18) 0.020(2)
C3 0.078(3) 0.069(3) 0.049(2) -0.008(2) -0.017(2) 0.025(2)
C4 0.074(3) 0.055(2) 0.068(3) -0.010(2) -0.017(2) 0.009(2)
C5 0.061(2) 0.045(2) 0.066(3) 0.0009(18) -0.0026(19) -0.0052(19)
C6 0.0416(18) 0.0401(18) 0.049(2) 0.0020(16) -0.0055(16) 0.0102(17)
C7 0.047(2) 0.051(2) 0.052(2) -0.0058(17) 0.0069(17) 0.0001(18)
C8 0.054(2) 0.051(2) 0.048(2) 0.0015(17) 0.0051(17) 0.0031(18)
C10 0.070(3) 0.115(4) 0.143(5) 0.032(4) 0.004(3) 0.024(4)
C11 0.047(2) 0.0431(19) 0.054(2) 0.0055(17) 0.0035(18) -0.0089(16)
C12 0.065(2) 0.058(2) 0.048(2) 0.0051(18) -0.0028(18) -0.002(2)
C13 0.066(3) 0.058(3) 0.068(3) 0.016(2) -0.003(2) 0.000(2)
C14 0.058(2) 0.049(2) 0.079(3) 0.005(2) 0.011(2) -0.0043(19)
C15 0.080(3) 0.055(2) 0.068(3) -0.006(2) 0.010(2) -0.009(2)
C16 0.070(3) 0.052(2) 0.056(2) 0.0056(18) -0.004(2) -0.010(2)
C17 0.096(4) 0.054(3) 0.118(4) 0.013(3) 0.022(3) 0.017(3)
C31 0.057(2) 0.064(2) 0.049(2) -0.0037(19) 0.0042(19) 0.007(2)
C32 0.087(3) 0.079(3) 0.070(3) -0.014(3) -0.007(2) 0.012(3)
C33 0.127(5) 0.120(5) 0.068(3) -0.036(3) -0.019(3) 0.040(4)
C34 0.124(5) 0.189(8) 0.055(3) -0.022(4) 0.011(3) 0.056(5)
C35 0.095(4) 0.173(6) 0.069(3) 0.030(4) 0.026(3) 0.011(5)
C36 0.076(3) 0.103(3) 0.056(3) 0.009(2) 0.017(2) 0.001(3)
C41 0.066(3) 0.052(2) 0.061(2) 0.0059(19) 0.005(2) 0.009(2)
C42 0.074(3) 0.066(3) 0.057(2) 0.002(2) -0.010(2) 0.002(2)
C43 0.093(4) 0.104(4) 0.051(3) -0.004(2) -0.015(2) 0.006(3)
C44 0.085(3) 0.127(4) 0.063(3) 0.029(3) -0.011(3) -0.012(3)
C45 0.105(4) 0.097(4) 0.087(4) 0.035(3) -0.011(3) -0.028(3)
C46 0.090(3) 0.072(3) 0.072(3) 0.004(2) -0.015(2) -0.003(3)
C47 0.135(5) 0.261(9) 0.071(4) 0.058(5) -0.007(4) -0.055(7)

loop_
_geom_bond_atom_site_label_1
_geom_bond_atom_site_label_2
_geom_bond_distance
_geom_bond_site_symmetry_2
_geom_bond_publ_flag
S1 O1 1.493(3) . ?
S1 C11 1.788(4) . ?
S1 C1 1.800(4) . ?
S2 O2 1.480(3) . ?
S2 N1 1.637(3) . ?
S2 C41 1.797(4) . ?
S3 C10 1.717(5) . ?
S3 C7 1.831(4) . ?
N1 C8 1.463(5) . ?
C1 C2 1.391(5) . ?
C1 C6 1.397(5) . ?
C2 C3 1.381(6) . ?
C3 C4 1.370(6) . ?
C4 C5 1.371(5) . ?
C5 C6 1.384(5) . ?
C6 C7 1.518(5) . ?
C7 C8 1.547(5) . ?
C8 C31 1.506(5) . ?
C11 C12 1.382(5) . ?
C11 C16 1.383(5) . ?
C12 C13 1.386(5) . ?
C13 C14 1.360(6) . ?
C14 C15 1.379(6) . ?
C14 C17 1.526(5) . ?
C15 C16 1.392(5) . ?
C31 C36 1.376(6) . ?
C31 C32 1.385(6) . ?
C32 C33 1.375(7) . ?
C33 C34 1.346(9) . ?
C34 C35 1.360(9) . ?
C35 C36 1.397(7) . ?
C41 C42 1.369(5) . ?
C41 C46 1.378(6) . ?
C42 C43 1.384(6) . ?
C43 C44 1.357(7) . ?
C44 C45 1.381(7) . ?
C44 C47 1.515(6) . ?
C45 C46 1.382(6) . ?

loop_
_cod_related_entry_id
_cod_related_entry_database
_cod_related_entry_code
1 ChemSpider 21176521
